data_2002543
loop_
_publ_author_name
'Abed, M'
'Mueller-Buschbaum, Hk'

_publ_section_title 'Zur Kristallstruktur von Ba5 Si O4 Cl6'
_journal_name_full 'Journal of Alloys Compd.'
_journal_page_first 61
_journal_page_last 64
_journal_paper_doi 10.1016/0925-8388(92)90174-8
_journal_volume 190
_journal_year 1992
_chemical_formula_structural 'Ba5 (Si O4) Cl6'
_chemical_formula_sum 'Ba5 Cl6 O4 Si'
_chemical_name_systematic 'Pentabarium silicate hexachloride'
_space_group_IT_number 15
_symmetry_cell_setting monoclinic
_symmetry_Int_Tables_number 15
_symmetry_space_group_name_Hall '-C 2yc'
_symmetry_space_group_name_H-M 'C 1 2/c 1'
_cell_angle_alpha 90
_cell_angle_beta 104.58(3)
_cell_angle_gamma 90
_cell_formula_units_Z 4
_cell_length_a 9.469(10)
_cell_length_b 14.752(5)
_cell_length_c 11.7315(24)
_cell_volume 1586.0
_refine_ls_R_factor_all 0.059
_cod_database_code 2002543

loop_
_symmetry_equiv_pos_as_xyz
x,y,z
-x,y,1/2-z
-x,-y,-z
x,-y,1/2+z
1/2+x,1/2+y,z
1/2-x,1/2+y,1/2-z
1/2-x,1/2-y,-z
1/2+x,1/2-y,1/2+z

loop_
_atom_site_label
_atom_site_type_symbol
_atom_site_symmetry_multiplicity
_atom_site_Wyckoff_symbol
_atom_site_fract_x
_atom_site_fract_y
_atom_site_fract_z
_atom_site_occupancy
_atom_site_attached_hydrogens
_atom_site_calc_flag
Ba1 Ba2+ 8 f 0.1536(2) 0.0781(1) 0.1333(1) 1. 0 d
Ba2 Ba2+ 8 f 0.5545(2) 0.1273(1) 0.9796(1) 1. 0 d
Ba3 Ba2+ 4 e 0. 0.7986(1) 0.25 1. 0 d
Si1 Si4+ 4 e 0. 0.4228(6) 0.75 1. 0 d
O1 O2- 8 f 0.3783(11) 0.1432(11) 0.2838(14) 1. 0 d
O2 O2- 8 f 0.4212(17) 0.0198(11) 0.1326(14) 1. 0 d
Cl1 Cl1- 4 c 0.25 0.25 0. 1. 0 d
Cl2 Cl1- 4 e 0. 0.2415(6) 0.25 1. 0 d
Cl3 Cl1- 8 f 0.3690(7) 0.3506(4) 0.4506(5) 1. 0 d
Cl4 Cl1- 8 f 0.3252(7) 0.4708(5) 0.1337(6) 1. 0 d

loop_
_atom_type_symbol
_atom_type_oxidation_number
Ba2+ 2.000
Si4+ 4.000
O2- -2.000
Cl1- -1.000
